data_7224807
loop_
_publ_author_name
'Bermejo, Elena'
'Casti\~neiras, Alfonso'
'Garc\'ia-Santos, Isabel'
'Rodr\'iguez-Riob\'o, Ra\'ul'

_publ_section_title
;
 In situ generation of functionalized 1,2,4-triazole-5-thiones containing
 pyridine or pyrazine moieties and their coordination to HgII
;
_journal_issue 19
_journal_name_full CrystEngComm
_journal_page_first 3428
_journal_paper_doi 10.1039/C6CE00338A
_journal_volume 18
_journal_year 2016
_chemical_formula_moiety 'C18 H18 Hg N8 S2'
_chemical_formula_sum 'C18 H18 Hg N8 S2'
_chemical_formula_weight 611.11
_chemical_name_systematic
;
 ?
;
_space_group_crystal_system monoclinic
_space_group_IT_number 15
_space_group_name_Hall '-C 2yc'
_space_group_name_H-M_alt 'C 1 2/c 1'
_symmetry_space_group_name_Hall '-C 2yc'
_symmetry_space_group_name_H-M 'C 1 2/c 1'
_atom_sites_solution_hydrogens geom
_atom_sites_solution_primary direct
_atom_sites_solution_secondary difmap
_audit_creation_method SHELXL-2013
_audit_update_record
;
2016-02-06 deposited with the CCDC.
2016-04-04 downloaded from the CCDC.
;
_cell_angle_alpha 90
_cell_angle_beta 90.328(8)
_cell_angle_gamma 90
_cell_formula_units_Z 4
_cell_length_a 13.282(2)
_cell_length_b 18.980(4)
_cell_length_c 8.270(3)
_cell_measurement_reflns_used 25
_cell_measurement_temperature 293(2)
_cell_measurement_theta_max 11.534
_cell_measurement_theta_min 9.079
_cell_volume 2084.8(9)
_computing_cell_refinement 'CAD4-Express Software (Nonius, 1994)'
_computing_data_collection 'CAD4-Express Software (Nonius, 1994)'
_computing_data_reduction 'GENHKL (Kretschamer, 1997)'
_computing_molecular_graphics 'PLATON (Spek, 2009)'
_computing_publication_material 'SHELXS-2013 (Sheldrick, 2013)'
_computing_structure_refinement 'SHELXL-2013 (Sheldrick, 2013)'
_computing_structure_solution 'SHELXS-2013 (Sheldrick, 2013)'
_diffrn_ambient_temperature 293(2)
_diffrn_measured_fraction_theta_full 0.999
_diffrn_measured_fraction_theta_max 1.000
_diffrn_measurement_device_type 'MACH3 Enraf Nonius'
_diffrn_measurement_method omega
_diffrn_radiation_type MoK\a
_diffrn_radiation_wavelength 0.71073
_diffrn_reflns_av_R_equivalents 0.0718
_diffrn_reflns_av_unetI/netI 0.2084
_diffrn_reflns_Laue_measured_fraction_full 0.999
_diffrn_reflns_Laue_measured_fraction_max 1.000
_diffrn_reflns_limit_h_max 17
_diffrn_reflns_limit_h_min -17
_diffrn_reflns_limit_k_max 0
_diffrn_reflns_limit_k_min -25
_diffrn_reflns_limit_l_max 0
_diffrn_reflns_limit_l_min -10
_diffrn_reflns_number 2686
_diffrn_reflns_point_group_measured_fraction_full 0.999
_diffrn_reflns_point_group_measured_fraction_max 1.000
_diffrn_reflns_theta_full 25.242
_diffrn_reflns_theta_max 27.964
_diffrn_reflns_theta_min 2.146
_diffrn_source 'fine-focus sealed tube'
_exptl_absorpt_coefficient_mu 7.606
_exptl_absorpt_correction_T_max 0.972
_exptl_absorpt_correction_T_min 0.756
_exptl_absorpt_correction_type psi-scan
_exptl_absorpt_process_details '(North et al., 1968)'
_exptl_crystal_colour Colourless
_exptl_crystal_density_diffrn 1.947
_exptl_crystal_description prism
_exptl_crystal_F_000 1176
_exptl_crystal_size_max 0.250
_exptl_crystal_size_mid 0.150
_exptl_crystal_size_min 0.150
_refine_diff_density_max 0.881
_refine_diff_density_min -1.883
_refine_diff_density_rms 0.170
_refine_ls_extinction_method none
_refine_ls_goodness_of_fit_ref 0.945
_refine_ls_hydrogen_treatment constr
_refine_ls_matrix_type full
_refine_ls_number_parameters 133
_refine_ls_number_reflns 2516
_refine_ls_number_restraints 6
_refine_ls_restrained_S_all 0.944
_refine_ls_R_factor_all 0.2068
_refine_ls_R_factor_gt 0.0534
_refine_ls_shift/su_max 0.000
_refine_ls_shift/su_mean 0.000
_refine_ls_structure_factor_coef Fsqd
_refine_ls_weighting_details 'w=1/[\s^2^(Fo^2^)+(0.0540P)^2^] where P=(Fo^2^+2Fc^2^)/3'
_refine_ls_weighting_scheme calc
_refine_ls_wR_factor_gt 0.1015
_refine_ls_wR_factor_ref 0.1321
_reflns_Friedel_coverage 0.000
_reflns_number_gt 1122
_reflns_number_total 2516
_reflns_threshold_expression 'I > 2\s(I)'
_cod_data_source_file c6ce00338a2.cif
_cod_data_source_block 98gs05
_cod_depositor_comments 'Adding full bibliography for 7224802--7224809.cif.'
_cod_original_cell_volume 2084.7(9)
_cod_database_code 7224807
_shelx_space_group_comment
;
The symmetry employed for this shelxl refinement is uniquely defined
by the following loop, which should always be used as a source of
symmetry information in preference to the above space-group names.
They are only intended as comments.
;
_shelx_estimated_absorpt_t_min 0.252
_shelx_estimated_absorpt_t_max 0.395
_shelxl_version_number 2013-3

loop_
_space_group_symop_operation_xyz
'x, y, z'
'-x, y, -z+1/2'
'x+1/2, y+1/2, z'
'-x+1/2, y+1/2, -z+1/2'
'-x, -y, -z'
'x, -y, z-1/2'
'-x+1/2, -y+1/2, -z'
'x+1/2, -y+1/2, z-1/2'

loop_
_atom_site_label
_atom_site_type_symbol
_atom_site_fract_x
_atom_site_fract_y
_atom_site_fract_z
_atom_site_U_iso_or_equiv
_atom_site_adp_type
_atom_site_occupancy
_atom_site_site_symmetry_order
_atom_site_calc_flag
_atom_site_refinement_flags_posn
_atom_site_refinement_flags_adp
_atom_site_refinement_flags_occupancy
Hg1 Hg 0.5000 0.46931(3) 0.2500 0.0644(3) Uani 1 2 d S T P
S1 S 0.3495(2) 0.48539(13) -0.1217(4) 0.0672(8) Uani 1 1 d . . .
N1 N 0.3246(8) 0.1899(5) -0.1862(13) 0.081(3) Uani 1 1 d . . .
N2 N 0.4427(7) 0.3120(4) 0.0743(11) 0.066(3) Uani 1 1 d . . .
N3 N 0.4339(6) 0.3842(4) 0.0671(10) 0.063(3) Uani 1 1 d . . .
N4 N 0.3627(7) 0.3406(4) -0.1483(10) 0.059(2) Uani 1 1 d . . .
C1 C 0.3175(11) 0.1174(7) -0.2025(18) 0.097(5) Uani 1 1 d . . .
H1 H 0.2687 0.1002 -0.2734 0.116 Uiso 1 1 calc R U .
C2 C 0.3732(11) 0.0707(7) -0.127(2) 0.097(5) Uani 1 1 d . . .
H2 H 0.3649 0.0227 -0.1456 0.116 Uiso 1 1 calc R U .
C3 C 0.4436(11) 0.0946(7) -0.021(2) 0.104(5) Uani 1 1 d . . .
H3 H 0.4830 0.0632 0.0386 0.125 Uiso 1 1 calc R U .
C4 C 0.4561(10) 0.1677(6) -0.0012(18) 0.093(4) Uani 1 1 d . . .
H4 H 0.5053 0.1856 0.0678 0.111 Uiso 1 1 calc R U .
C5 C 0.3948(8) 0.2113(5) -0.0852(13) 0.053(3) Uani 1 1 d . . .
C6 C 0.4029(7) 0.2870(5) -0.0553(12) 0.050(3) Uani 1 1 d . . .
C7 C 0.3856(7) 0.4009(5) -0.0663(12) 0.051(3) Uani 1 1 d . . .
C8 C 0.3306(11) 0.3370(8) -0.3297(17) 0.097(4) Uani 1 1 d . U .
H8A H 0.3533 0.3782 -0.3885 0.117 Uiso 1 1 calc R U .
H8B H 0.3566 0.2950 -0.3814 0.117 Uiso 1 1 calc R U .
C9 C 0.2250(13) 0.3352(8) -0.320(2) 0.130(6) Uani 1 1 d . . .
H9A H 0.2050 0.2989 -0.2458 0.195 Uiso 1 1 calc R U .
H9B H 0.1971 0.3254 -0.4250 0.195 Uiso 1 1 calc R U .
H9C H 0.2007 0.3799 -0.2826 0.195 Uiso 1 1 calc R U .

loop_
_atom_site_aniso_label
_atom_site_aniso_U_11
_atom_site_aniso_U_22
_atom_site_aniso_U_33
_atom_site_aniso_U_23
_atom_site_aniso_U_13
_atom_site_aniso_U_12
Hg1 0.0990(6) 0.0362(3) 0.0576(4) 0.000 -0.0192(3) 0.000
S1 0.088(2) 0.0391(17) 0.074(2) 0.0077(13) -0.0093(17) 0.0134(14)
N1 0.099(8) 0.045(5) 0.099(8) -0.007(5) -0.022(7) -0.019(5)
N2 0.099(7) 0.034(5) 0.065(6) -0.002(4) -0.033(6) -0.001(4)
N3 0.092(7) 0.030(4) 0.067(6) -0.006(4) -0.036(5) -0.002(4)
N4 0.085(6) 0.039(5) 0.054(5) -0.003(4) -0.026(5) 0.001(4)
C1 0.118(12) 0.063(9) 0.110(12) -0.026(9) -0.017(10) -0.033(9)
C2 0.113(12) 0.042(7) 0.135(14) -0.007(8) -0.019(10) -0.017(8)
C3 0.120(12) 0.042(7) 0.150(14) -0.002(9) -0.028(10) 0.017(7)
C4 0.090(9) 0.043(6) 0.145(13) -0.008(8) -0.034(9) -0.005(6)
C5 0.061(7) 0.030(5) 0.069(7) 0.005(5) -0.011(6) -0.007(5)
C6 0.058(7) 0.040(5) 0.051(6) 0.000(5) -0.017(5) -0.006(5)
C7 0.068(7) 0.025(5) 0.061(7) 0.007(5) -0.012(6) 0.000(5)
C8 0.097(4) 0.097(4) 0.098(4) 0.0005(10) 0.0000(10) 0.0001(10)
C9 0.159(17) 0.086(11) 0.146(16) -0.014(11) 0.007(12) 0.007(11)

loop_
_atom_type_symbol
_atom_type_description
_atom_type_scat_dispersion_real
_atom_type_scat_dispersion_imag
_atom_type_scat_source
Hg Hg -2.3894 9.2266 'International Tables Vol C Tables 4.2.6.8 and 6.1.1.4'
S S 0.1246 0.1234 'International Tables Vol C Tables 4.2.6.8 and 6.1.1.4'
N N 0.0061 0.0033 'International Tables Vol C Tables 4.2.6.8 and 6.1.1.4'
C C 0.0033 0.0016 'International Tables Vol C Tables 4.2.6.8 and 6.1.1.4'
H H 0.0000 0.0000 'International Tables Vol C Tables 4.2.6.8 and 6.1.1.4'

loop_
_geom_angle_atom_site_label_1
_geom_angle_atom_site_label_2
_geom_angle_atom_site_label_3
_geom_angle
_geom_angle_site_symmetry_1
_geom_angle_site_symmetry_3
_geom_angle_publ_flag
N3 Hg1 N3 94.4(4) . 2_655 y
N3 Hg1 S1 102.5(2) . 6_566 y
N3 Hg1 S1 105.4(2) 2_655 6_566 y
N3 Hg1 S1 105.4(2) . 5_665 y
N3 Hg1 S1 102.5(2) 2_655 5_665 y
S1 Hg1 S1 138.49(12) 6_566 5_665 y
N3 Hg1 Hg1 142.6(2) . 6_566 ?
N3 Hg1 Hg1 64.8(2) 2_655 6_566 ?
S1 Hg1 Hg1 58.56(7) 6_566 6_566 ?
S1 Hg1 Hg1 109.23(8) 5_665 6_566 ?
C7 S1 Hg1 102.5(4) . 5_665 ?
C7 S1 S1 82.1(4) . 6_566 ?
Hg1 S1 S1 113.02(9) 5_665 6_566 ?
C5 N1 C1 114.6(11) . . ?
C6 N2 N3 107.3(8) . . ?
C7 N3 N2 108.5(8) . . ?
C7 N3 Hg1 123.2(6) . . ?
N2 N3 Hg1 128.1(6) . . ?
C7 N4 C6 104.9(7) . . ?
C7 N4 C8 125.0(9) . . ?
C6 N4 C8 127.4(9) . . ?
C2 C1 N1 125.9(12) . . ?
C2 C1 H1 117.0 . . ?
N1 C1 H1 117.0 . . ?
C1 C2 C3 117.9(12) . . ?
C1 C2 H2 121.0 . . ?
C3 C2 H2 121.0 . . ?
C2 C3 C4 118.9(13) . . ?
C2 C3 H3 120.6 . . ?
C4 C3 H3 120.6 . . ?
C5 C4 C3 118.4(12) . . ?
C5 C4 H4 120.8 . . ?
C3 C4 H4 120.8 . . ?
N1 C5 C4 124.2(10) . . ?
N1 C5 C6 117.6(9) . . ?
C4 C5 C6 118.1(10) . . ?
N2 C6 N4 110.5(8) . . ?
N2 C6 C5 122.3(9) . . ?
N4 C6 C5 127.0(9) . . ?
N3 C7 N4 108.8(8) . . ?
N3 C7 S1 125.4(8) . . ?
N4 C7 S1 125.7(7) . . ?
C9 C8 N4 102.4(13) . . ?
C9 C8 H8A 111.3 . . ?
N4 C8 H8A 111.3 . . ?
C9 C8 H8B 111.3 . . ?
N4 C8 H8B 111.3 . . ?
H8A C8 H8B 109.2 . . ?
C8 C9 H9A 109.5 . . ?
C8 C9 H9B 109.5 . . ?
H9A C9 H9B 109.5 . . ?
C8 C9 H9C 109.5 . . ?
H9A C9 H9C 109.5 . . ?
H9B C9 H9C 109.5 . . ?

loop_
_geom_bond_atom_site_label_1
_geom_bond_atom_site_label_2
_geom_bond_distance
_geom_bond_site_symmetry_2
_geom_bond_publ_flag
Hg1 N3 2.378(7) . y
Hg1 N3 2.378(7) 2_655 y
Hg1 S1 2.426(3) 6_566 y
Hg1 S1 2.426(3) 5_665 y
Hg1 Hg1 4.2960(15) 6_566 y
S1 C7 1.735(9) . ?
S1 Hg1 2.426(3) 5_665 ?
S1 S1 4.1721(16) 6_566 y
N1 C5 1.312(12) . ?
N1 C1 1.386(15) . ?
N2 C6 1.283(12) . ?
N2 N3 1.377(11) . ?
N3 C7 1.311(11) . ?
N4 C7 1.364(12) . ?
N4 C6 1.380(12) . ?
N4 C8 1.559(15) . ?
C1 C2 1.310(17) . ?
C1 H1 0.9300 . ?
C2 C3 1.359(17) . ?
C2 H2 0.9300 . ?
C3 C4 1.406(17) . ?
C3 H3 0.9300 . ?
C4 C5 1.350(15) . ?
C4 H4 0.9300 . ?
C5 C6 1.463(13) . ?
C8 C9 1.406(17) . ?
C8 H8A 0.9700 . ?
C8 H8B 0.9700 . ?
C9 H9A 0.9600 . ?
C9 H9B 0.9600 . ?
C9 H9C 0.9600 . ?

loop_
_geom_hbond_atom_site_label_D
_geom_hbond_atom_site_label_H
_geom_hbond_atom_site_label_A
_geom_hbond_distance_DH
_geom_hbond_distance_HA
_geom_hbond_distance_DA
_geom_hbond_angle_DHA
_geom_hbond_site_symmetry_A
C1 H1 S1 0.93 2.82 3.642(12) 148.0 4_544
C9 H9A N1 0.96 2.65 3.250(19) 120.7 .

loop_
_geom_torsion_atom_site_label_1
_geom_torsion_atom_site_label_2
_geom_torsion_atom_site_label_3
_geom_torsion_atom_site_label_4
_geom_torsion
_geom_torsion_site_symmetry_1
C6 N2 N3 C7 2.0(12) .
C6 N2 N3 Hg1 -174.8(7) .
C5 N1 C1 C2 0(2) .
N1 C1 C2 C3 1(3) .
C1 C2 C3 C4 -2(2) .
C2 C3 C4 C5 2(2) .
C1 N1 C5 C4 -0.4(19) .
C1 N1 C5 C6 -176.7(11) .
C3 C4 C5 N1 -1(2) .
C3 C4 C5 C6 175.4(13) .
N3 N2 C6 N4 -2.8(12) .
N3 N2 C6 C5 -177.1(10) .
C7 N4 C6 N2 2.5(12) .
C8 N4 C6 N2 164.4(11) .
C7 N4 C6 C5 176.6(10) .
C8 N4 C6 C5 -21.5(18) .
N1 C5 C6 N2 156.3(11) .
C4 C5 C6 N2 -20.3(18) .
N1 C5 C6 N4 -17.1(17) .
C4 C5 C6 N4 166.3(12) .
N2 N3 C7 N4 -0.4(12) .
Hg1 N3 C7 N4 176.5(6) .
N2 N3 C7 S1 175.6(8) .
Hg1 N3 C7 S1 -7.5(14) .
C6 N4 C7 N3 -1.2(12) .
C8 N4 C7 N3 -163.7(10) .
C6 N4 C7 S1 -177.2(8) .
C8 N4 C7 S1 20.3(16) .
Hg1 S1 C7 N3 84.8(10) 5_665
S1 S1 C7 N3 -27.1(9) 6_566
Hg1 S1 C7 N4 -99.8(9) 5_665
S1 S1 C7 N4 148.2(10) 6_566
C7 N4 C8 C9 -96.4(14) .
C6 N4 C8 C9 105.1(14) .
